data_4002585
loop_
_publ_author_name
'Patoux, S.'
'Rousse, G.'
'Leriche, J.B.'
'Masquelier, C.'

_publ_section_title
;
 Structural and electrochemical studies of rhombohedral Na2 Ti M (P O4)3
 and Li1.6 Na0.4 Ti M (P O4)3 (M = Fe, Cr) phosphates
;
_journal_name_full 'Chemistry of Materials (1,1989-)'
_journal_page_first 2084
_journal_page_last 2093
_journal_volume 15
_journal_year 2003
_chemical_formula_sum 'Fe Na2 O12 P3 Ti'
_chemical_name_systematic 'Na2 Ti Fe (P O4)3'
_space_group_IT_number 167
_symmetry_space_group_name_Hall '-R 3 2"c'
_symmetry_space_group_name_H-M 'R -3 c :H'
_cell_angle_alpha 90
_cell_angle_beta 90
_cell_angle_gamma 120
_cell_formula_units_Z 6
_cell_length_a 8.603
_cell_length_b 8.603
_cell_length_c 21.713
_cell_volume 1391.715
_citation_journal_id_ASTM CMATEX
_cod_data_source_file Patoux_CMATEX_2003_692.cif
_cod_data_source_block Fe1Na2O12P3Ti1
_cod_original_formula_sum 'Fe1 Na2 O12 P3 Ti1'
_cod_database_code 4002585

loop_
_symmetry_equiv_pos_as_xyz
x,y,z
-y,x-y,z
-x+y,-x,z
y,x,-z+1/2
-x,-x+y,-z+1/2
x-y,-y,-z+1/2
-x,-y,-z
y,-x+y,-z
x-y,x,-z
-y,-x,z-1/2
x,x-y,z-1/2
-x+y,y,z-1/2
x+2/3,y+1/3,z+1/3
-y+2/3,x-y+1/3,z+1/3
-x+y+2/3,-x+1/3,z+1/3
y+2/3,x+1/3,-z+5/6
-x+2/3,-x+y+1/3,-z+5/6
x-y+2/3,-y+1/3,-z+5/6
-x+2/3,-y+1/3,-z+1/3
y+2/3,-x+y+1/3,-z+1/3
x-y+2/3,x+1/3,-z+1/3
-y+2/3,-x+1/3,z-1/6
x+2/3,x-y+1/3,z-1/6
-x+y+2/3,y+1/3,z-1/6
x+1/3,y+2/3,z+2/3
-y+1/3,x-y+2/3,z+2/3
-x+y+1/3,-x+2/3,z+2/3
y+1/3,x+2/3,-z+7/6
-x+1/3,-x+y+2/3,-z+7/6
x-y+1/3,-y+2/3,-z+7/6
-x+1/3,-y+2/3,-z+2/3
y+1/3,-x+y+2/3,-z+2/3
x-y+1/3,x+2/3,-z+2/3
-y+1/3,-x+2/3,z+1/6
x+1/3,x-y+2/3,z+1/6
-x+y+1/3,y+2/3,z+1/6

loop_
_atom_site_label
_atom_site_type_symbol
_atom_site_fract_x
_atom_site_fract_y
_atom_site_fract_z
_atom_site_occupancy
_atom_site_U_iso_or_equiv
Na1 Na+1 0 0 0 0.98 0.0
Ti1 Ti+4 0 0 0.1466 0.5 0.0
P1 P+5 0.29 0 0.25 1 0.0
Fe1 Fe+3 0 0 0.1466 0.5 0.0
O1 O-2 0.178 -0.0239 0.193 1 0.0
Na2 Na+1 0.6334 0 0.25 0.34 0.0
O2 O-2 0.309 0.8327 0.2548 1 0.0
